data_1508715
loop_
_publ_author_name
'Sun, Jing'
'Sun, Yan'
'Gong, Hui'
'Xie, Ya-Jing'
'Yan, Chao-Guo'

_publ_section_title
;
 Facile synthesis of dispirooxindole-fused heterocycles via domino
 1,4-dipolar addition and Diels-Alder reaction of in situ generated
 Huisgen 1,4-dipoles.
;
_journal_issue 20
_journal_name_full 'Organic letters'
_journal_page_first 5172
_journal_page_last 5175
_journal_paper_doi 10.1021/ol302530m
_journal_volume 14
_journal_year 2012
_chemical_formula_moiety 'C17 H11 Cl N O3, C7 H11 N2 '
_chemical_formula_sum 'C24 H22 Cl N3 O3'
_chemical_formula_weight 435.90
_chemical_name_systematic
; 
 ? 
;
_space_group_IT_number 14
_symmetry_cell_setting monoclinic
_symmetry_space_group_name_Hall '-P 2ybc'
_symmetry_space_group_name_H-M 'P 1 21/c 1'
_atom_sites_solution_hydrogens geom
_atom_sites_solution_primary direct
_atom_sites_solution_secondary difmap
_audit_creation_method SHELXL-97
_cell_angle_alpha 90.00
_cell_angle_beta 94.599(5)
_cell_angle_gamma 90.00
_cell_formula_units_Z 4
_cell_length_a 7.611(3)
_cell_length_b 9.414(3)
_cell_length_c 30.428(10)
_cell_measurement_reflns_used 4599
_cell_measurement_temperature 296(2)
_cell_measurement_theta_max 25.61
_cell_measurement_theta_min 2.27
_cell_volume 2173.1(13)
_computing_cell_refinement 'Bruker SMART'
_computing_data_collection 'Bruker SMART'
_computing_data_reduction 'Bruker SAINT'
_computing_molecular_graphics 'Bruker SHELXTL'
_computing_publication_material 'Bruker SHELXTL'
_computing_structure_refinement 'SHELXL-97 (Sheldrick, 1997)'
_computing_structure_solution 'SHELXS-97 (Sheldrick, 1990)'
_diffrn_ambient_temperature 296(2)
_diffrn_measured_fraction_theta_full 0.989
_diffrn_measured_fraction_theta_max 0.989
_diffrn_measurement_device_type 'CCD area detector'
_diffrn_measurement_method 'phi and omega scans'
_diffrn_radiation_monochromator graphite
_diffrn_radiation_source 'fine-focus sealed tube'
_diffrn_radiation_type MoK\a
_diffrn_radiation_wavelength 0.71073
_diffrn_reflns_av_R_equivalents 0.0453
_diffrn_reflns_av_sigmaI/netI 0.0437
_diffrn_reflns_limit_h_max 9
_diffrn_reflns_limit_h_min -9
_diffrn_reflns_limit_k_max 12
_diffrn_reflns_limit_k_min -11
_diffrn_reflns_limit_l_max 39
_diffrn_reflns_limit_l_min -39
_diffrn_reflns_number 17918
_diffrn_reflns_theta_full 27.51
_diffrn_reflns_theta_max 27.51
_diffrn_reflns_theta_min 1.34
_exptl_absorpt_coefficient_mu 0.207
_exptl_absorpt_correction_T_max 0.959
_exptl_absorpt_correction_T_min 0.944
_exptl_absorpt_correction_type multi-scan
_exptl_absorpt_process_details sadabs
_exptl_crystal_colour colorless
_exptl_crystal_density_diffrn 1.332
_exptl_crystal_density_method 'not measured'
_exptl_crystal_description block
_exptl_crystal_F_000 912
_exptl_crystal_size_max 0.28
_exptl_crystal_size_mid 0.24
_exptl_crystal_size_min 0.20
_refine_diff_density_max 0.491
_refine_diff_density_min -0.296
_refine_diff_density_rms 0.079
_refine_ls_extinction_coef 0.009(2)
_refine_ls_extinction_expression Fc^*^=kFc[1+0.001xFc^2^\l^3^/sin(2\q)]^-1/4^
_refine_ls_extinction_method SHELXL
_refine_ls_goodness_of_fit_ref 1.142
_refine_ls_hydrogen_treatment constr
_refine_ls_matrix_type full
_refine_ls_number_parameters 284
_refine_ls_number_reflns 4935
_refine_ls_number_restraints 0
_refine_ls_restrained_S_all 1.142
_refine_ls_R_factor_all 0.1206
_refine_ls_R_factor_gt 0.0967
_refine_ls_shift/su_max 0.000
_refine_ls_shift/su_mean 0.000
_refine_ls_structure_factor_coef Fsqd
_refine_ls_weighting_details 'calc w=1/[\s^2^(Fo^2^)+(0.1097P)^2^+5.6754P] where P=(Fo^2^+2Fc^2^)/3'
_refine_ls_weighting_scheme calc
_refine_ls_wR_factor_gt 0.3064
_refine_ls_wR_factor_ref 0.3196
_reflns_number_gt 3464
_reflns_number_total 4988
_reflns_threshold_expression >2sigma(I)
_cod_data_source_file ol302530m_si_001.cif
_cod_data_source_block 5
_cod_depositor_comments
;
The following automatic conversions were performed:

'_symmetry_cell_setting' value 'Monoclinic' changed to 'monoclinic'
according to /home/saulius/struct/CIF-dictionaries/cif_core.dic
dictionary named 'cif_core.dic' version 2.4.2 from 2011-04-26.

Automatic conversion script
Id: cif_fix_values 1891 2012-01-12 08:04:46Z andrius 
;
_cod_original_cell_volume 2173.2(13)
_cod_original_sg_symbol_H-M 'P 21/c'
_cod_database_code 1508715

loop_
_symmetry_equiv_pos_as_xyz
'x, y, z'
'-x, y+1/2, -z+1/2'
'-x, -y, -z'
'x, -y-1/2, z-1/2'

loop_
_atom_site_label
_atom_site_type_symbol
_atom_site_fract_x
_atom_site_fract_y
_atom_site_fract_z
_atom_site_U_iso_or_equiv
_atom_site_adp_type
_atom_site_occupancy
_atom_site_symmetry_multiplicity
_atom_site_calc_flag
_atom_site_refinement_flags
C1 C -0.2352(6) 0.1100(5) 0.14209(14) 0.0454(10) Uani 1 1 d .
C2 C -0.4030(7) 0.1161(5) 0.11723(16) 0.0488(11) Uani 1 1 d .
H2 H -0.4368 0.0448 0.0972 0.059 Uiso 1 1 calc R
C3 C -0.5118(7) 0.2269(6) 0.12329(17) 0.0545(12) Uani 1 1 d .
C4 C -0.4684(8) 0.3381(6) 0.1523(2) 0.0651(15) Uani 1 1 d .
H4 H -0.5463 0.4130 0.1552 0.078 Uiso 1 1 calc R
C5 C -0.3091(8) 0.3351(6) 0.1763(2) 0.0671(16) Uani 1 1 d .
H5 H -0.2777 0.4095 0.1955 0.081 Uiso 1 1 calc R
C6 C -0.1914(7) 0.2205(5) 0.17262(16) 0.0473(11) Uani 1 1 d .
C7 C 0.0718(6) 0.1141(5) 0.19731(15) 0.0458(10) Uani 1 1 d .
C8 C 0.0362(6) -0.0013(5) 0.16774(15) 0.0463(10) Uani 1 1 d .
H8 H 0.1162 -0.0759 0.1673 0.056 Uiso 1 1 calc R
C9 C -0.1145(6) -0.0040(5) 0.13985(15) 0.0459(10) Uani 1 1 d .
C10 C -0.1435(7) -0.1233(5) 0.10648(16) 0.0518(12) Uani 1 1 d .
C11 C 0.2348(6) 0.1189(5) 0.22702(15) 0.0442(10) Uani 1 1 d .
C12 C 0.3858(7) 0.0433(6) 0.21901(16) 0.0523(12) Uani 1 1 d .
H12 H 0.3834 -0.0151 0.1943 0.063 Uiso 1 1 calc R
C13 C 0.5401(7) 0.0516(6) 0.24649(17) 0.0532(12) Uani 1 1 d .
H13 H 0.6403 0.0024 0.2396 0.064 Uiso 1 1 calc R
C14 C 0.5428(6) 0.1342(5) 0.28434(16) 0.0482(11) Uani 1 1 d .
C15 C 0.8407(7) 0.0705(8) 0.3063(2) 0.0763(19) Uani 1 1 d .
H15A H 0.8158 -0.0295 0.3064 0.114 Uiso 1 1 calc R
H15B H 0.9323 0.0916 0.3289 0.114 Uiso 1 1 calc R
H15C H 0.8785 0.0972 0.2781 0.114 Uiso 1 1 calc R
C16 C 0.3909(7) 0.2087(5) 0.29389(17) 0.0533(12) Uani 1 1 d .
H16 H 0.3916 0.2623 0.3196 0.064 Uiso 1 1 calc R
C17 C 0.2417(7) 0.2031(5) 0.26570(17) 0.0519(12) Uani 1 1 d .
H17 H 0.1433 0.2554 0.2720 0.062 Uiso 1 1 calc R
C18 C 0.8619(8) 0.4240(6) 0.07092(18) 0.0630(14) Uani 1 1 d .
H18 H 0.9068 0.4004 0.0993 0.076 Uiso 1 1 calc R
C19 C 0.8254(8) 0.3184(6) 0.04098(17) 0.0606(14) Uani 1 1 d .
H19 H 0.8451 0.2242 0.0492 0.073 Uiso 1 1 calc R
C20 C 0.7582(7) 0.3508(6) -0.00200(16) 0.0515(12) Uani 1 1 d .
C21 C 0.7482(14) 0.1009(8) -0.0236(3) 0.112(3) Uani 1 1 d .
H21A H 0.8644 0.0722 -0.0300 0.168 Uiso 1 1 calc R
H21B H 0.6622 0.0470 -0.0413 0.168 Uiso 1 1 calc R
H21C H 0.7337 0.0842 0.0071 0.168 Uiso 1 1 calc R
C22 C 0.6599(12) 0.2852(9) -0.0780(2) 0.094(2) Uani 1 1 d .
H22A H 0.5588 0.3460 -0.0775 0.140 Uiso 1 1 calc R
H22B H 0.6274 0.1996 -0.0938 0.140 Uiso 1 1 calc R
H22C H 0.7506 0.3333 -0.0924 0.140 Uiso 1 1 calc R
C23 C 0.7339(8) 0.4969(6) -0.01127(18) 0.0628(14) Uani 1 1 d .
H23 H 0.6914 0.5252 -0.0394 0.075 Uiso 1 1 calc R
C24 C 0.7718(8) 0.5966(6) 0.02030(19) 0.0640(15) Uani 1 1 d .
H24 H 0.7530 0.6920 0.0136 0.077 Uiso 1 1 calc R
Cl1 Cl -0.7207(2) 0.23115(17) 0.09421(5) 0.0715(5) Uani 1 1 d .
N1 N -0.0374(6) 0.2213(4) 0.19919(14) 0.0512(10) Uani 1 1 d .
N2 N 0.8354(6) 0.5599(5) 0.06071(14) 0.0586(11) Uani 1 1 d .
H2A H 0.8594 0.6244 0.0803 0.070 Uiso 1 1 calc R
N3 N 0.7248(8) 0.2502(6) -0.03316(16) 0.0708(14) Uani 1 1 d .
O1 O -0.2098(7) -0.0947(5) 0.06904(13) 0.0882(16) Uani 1 1 d .
O2 O -0.0937(7) -0.2438(4) 0.11926(13) 0.0780(14) Uani 1 1 d .
O3 O 0.6850(5) 0.1481(4) 0.31446(12) 0.0598(10) Uani 1 1 d .

loop_
_atom_site_aniso_label
_atom_site_aniso_U_11
_atom_site_aniso_U_22
_atom_site_aniso_U_33
_atom_site_aniso_U_23
_atom_site_aniso_U_13
_atom_site_aniso_U_12
C1 0.056(3) 0.042(2) 0.039(2) 0.0044(18) 0.0035(19) 0.000(2)
C2 0.057(3) 0.043(2) 0.045(2) 0.001(2) -0.002(2) 0.005(2)
C3 0.055(3) 0.056(3) 0.052(3) 0.005(2) 0.001(2) 0.010(2)
C4 0.064(3) 0.054(3) 0.076(4) -0.012(3) -0.001(3) 0.020(3)
C5 0.073(4) 0.051(3) 0.075(4) -0.019(3) -0.006(3) 0.017(3)
C6 0.054(3) 0.038(2) 0.050(2) -0.0027(19) 0.004(2) 0.008(2)
C7 0.052(3) 0.037(2) 0.048(2) 0.0003(19) 0.003(2) 0.0006(19)
C8 0.055(3) 0.037(2) 0.047(2) -0.0039(19) 0.004(2) 0.003(2)
C9 0.056(3) 0.042(2) 0.040(2) -0.0002(19) 0.004(2) 0.002(2)
C10 0.057(3) 0.048(3) 0.049(3) -0.008(2) -0.003(2) 0.009(2)
C11 0.050(2) 0.040(2) 0.043(2) 0.0015(18) 0.0050(19) -0.0039(19)
C12 0.058(3) 0.051(3) 0.047(3) -0.007(2) 0.002(2) -0.002(2)
C13 0.048(3) 0.058(3) 0.053(3) -0.006(2) 0.003(2) 0.005(2)
C14 0.052(3) 0.044(2) 0.047(2) 0.003(2) 0.000(2) -0.011(2)
C15 0.049(3) 0.110(5) 0.068(4) -0.015(4) -0.006(3) 0.000(3)
C16 0.061(3) 0.047(3) 0.051(3) -0.011(2) 0.002(2) -0.008(2)
C17 0.055(3) 0.041(2) 0.060(3) -0.010(2) 0.004(2) -0.004(2)
C18 0.084(4) 0.059(3) 0.045(3) -0.002(2) 0.003(3) 0.001(3)
C19 0.083(4) 0.052(3) 0.047(3) -0.001(2) 0.003(3) 0.004(3)
C20 0.055(3) 0.053(3) 0.047(2) -0.008(2) 0.007(2) -0.005(2)
C21 0.189(10) 0.058(4) 0.086(5) -0.023(4) -0.015(6) -0.004(5)
C22 0.127(6) 0.095(5) 0.055(3) -0.013(4) -0.013(4) -0.013(5)
C23 0.080(4) 0.058(3) 0.049(3) 0.003(2) -0.007(3) -0.002(3)
C24 0.077(4) 0.048(3) 0.066(3) -0.001(3) -0.003(3) 0.003(3)
Cl1 0.0614(8) 0.0691(9) 0.0811(10) 0.0040(7) -0.0137(7) 0.0129(7)
N1 0.058(2) 0.044(2) 0.051(2) -0.0046(18) -0.0027(18) 0.0035(18)
N2 0.073(3) 0.052(2) 0.051(2) -0.014(2) 0.007(2) -0.001(2)
N3 0.095(4) 0.064(3) 0.053(3) -0.013(2) -0.004(2) -0.006(3)
O1 0.139(4) 0.075(3) 0.046(2) -0.012(2) -0.019(2) 0.032(3)
O2 0.123(4) 0.045(2) 0.061(2) -0.0115(17) -0.023(2) 0.021(2)
O3 0.056(2) 0.065(2) 0.056(2) -0.0067(17) -0.0082(16) -0.0051(18)

loop_
_atom_type_symbol
_atom_type_description
_atom_type_scat_dispersion_real
_atom_type_scat_dispersion_imag
_atom_type_scat_source
C C 0.0033 0.0016 'International Tables Vol C Tables 4.2.6.8 and 6.1.1.4'
H H 0.0000 0.0000 'International Tables Vol C Tables 4.2.6.8 and 6.1.1.4'
N N 0.0061 0.0033 'International Tables Vol C Tables 4.2.6.8 and 6.1.1.4'
O O 0.0106 0.0060 'International Tables Vol C Tables 4.2.6.8 and 6.1.1.4'
Cl Cl 0.1484 0.1585 'International Tables Vol C Tables 4.2.6.8 and 6.1.1.4'

loop_
_geom_angle_atom_site_label_1
_geom_angle_atom_site_label_2
_geom_angle_atom_site_label_3
_geom_angle
C6 C1 C9 117.9(4)
C6 C1 C2 118.0(4)
C9 C1 C2 124.0(4)
C3 C2 C1 119.2(5)
C3 C2 H2 120.4
C1 C2 H2 120.4
C2 C3 C4 123.3(5)
C2 C3 Cl1 119.2(4)
C4 C3 Cl1 117.5(4)
C5 C4 C3 118.6(5)
C5 C4 H4 120.7
C3 C4 H4 120.7
C4 C5 C6 121.0(5)
C4 C5 H5 119.5
C6 C5 H5 119.5
N1 C6 C5 117.8(4)
N1 C6 C1 122.4(4)
C5 C6 C1 119.7(5)
N1 C7 C8 121.7(4)
N1 C7 C11 117.0(4)
C8 C7 C11 121.2(4)
C9 C8 C7 120.8(4)
C9 C8 H8 119.6
C7 C8 H8 119.6
C8 C9 C1 118.0(4)
C8 C9 C10 119.8(4)
C1 C9 C10 122.1(4)
O1 C10 O2 125.1(5)
O1 C10 C9 118.8(5)
O2 C10 C9 116.1(4)
C12 C11 C17 117.1(4)
C12 C11 C7 122.9(4)
C17 C11 C7 119.9(4)
C13 C12 C11 122.5(5)
C13 C12 H12 118.8
C11 C12 H12 118.8
C12 C13 C14 119.1(5)
C12 C13 H13 120.4
C14 C13 H13 120.4
O3 C14 C13 124.6(5)
O3 C14 C16 115.8(4)
C13 C14 C16 119.6(4)
O3 C15 H15A 109.5
O3 C15 H15B 109.5
H15A C15 H15B 109.5
O3 C15 H15C 109.5
H15A C15 H15C 109.5
H15B C15 H15C 109.5
C17 C16 C14 120.5(5)
C17 C16 H16 119.8
C14 C16 H16 119.8
C16 C17 C11 121.1(5)
C16 C17 H17 119.5
C11 C17 H17 119.5
N2 C18 C19 121.8(5)
N2 C18 H18 119.1
C19 C18 H18 119.1
C18 C19 C20 120.4(5)
C18 C19 H19 119.8
C20 C19 H19 119.8
N3 C20 C19 122.5(5)
N3 C20 C23 121.9(5)
C19 C20 C23 115.5(5)
N3 C21 H21A 109.5
N3 C21 H21B 109.5
H21A C21 H21B 109.5
N3 C21 H21C 109.5
H21A C21 H21C 109.5
H21B C21 H21C 109.5
N3 C22 H22A 109.5
N3 C22 H22B 109.5
H22A C22 H22B 109.5
N3 C22 H22C 109.5
H22A C22 H22C 109.5
H22B C22 H22C 109.5
C24 C23 C20 121.0(5)
C24 C23 H23 119.5
C20 C23 H23 119.5
N2 C24 C23 121.0(5)
N2 C24 H24 119.5
C23 C24 H24 119.5
C7 N1 C6 119.0(4)
C18 N2 C24 120.2(5)
C18 N2 H2A 119.9
C24 N2 H2A 119.9
C20 N3 C21 121.8(5)
C20 N3 C22 122.1(6)
C21 N3 C22 116.0(5)
C14 O3 C15 117.2(4)

loop_
_geom_bond_atom_site_label_1
_geom_bond_atom_site_label_2
_geom_bond_distance
C1 C6 1.417(7)
C1 C9 1.418(7)
C1 C2 1.432(7)
C2 C3 1.354(7)
C2 H2 0.9300
C3 C4 1.391(8)
C3 Cl1 1.757(5)
C4 C5 1.365(8)
C4 H4 0.9300
C5 C6 1.412(7)
C5 H5 0.9300
C6 N1 1.370(6)
C7 N1 1.311(6)
C7 C8 1.423(6)
C7 C11 1.476(6)
C8 C9 1.372(7)
C8 H8 0.9300
C9 C10 1.518(6)
C10 O1 1.238(6)
C10 O2 1.249(6)
C11 C12 1.389(7)
C11 C17 1.417(6)
C12 C13 1.388(7)
C12 H12 0.9300
C13 C14 1.388(7)
C13 H13 0.9300
C14 O3 1.367(6)
C14 C16 1.403(7)
C15 O3 1.431(7)
C15 H15A 0.9600
C15 H15B 0.9600
C15 H15C 0.9600
C16 C17 1.368(7)
C16 H16 0.9300
C17 H17 0.9300
C18 N2 1.328(7)
C18 C19 1.362(8)
C18 H18 0.9300
C19 C20 1.399(7)
C19 H19 0.9300
C20 N3 1.350(7)
C20 C23 1.414(8)
C21 N3 1.444(9)
C21 H21A 0.9600
C21 H21B 0.9600
C21 H21C 0.9600
C22 N3 1.452(8)
C22 H22A 0.9600
C22 H22B 0.9600
C22 H22C 0.9600
C23 C24 1.357(8)
C23 H23 0.9300
C24 N2 1.330(7)
C24 H24 0.9300
N2 H2A 0.8600

loop_
_geom_hbond_atom_site_label_D
_geom_hbond_atom_site_label_H
_geom_hbond_atom_site_label_A
_geom_hbond_distance_DH
_geom_hbond_distance_HA
_geom_hbond_distance_DA
_geom_hbond_angle_DHA
_geom_hbond_site_symmetry_A
N2 H2A O2 0.86 1.73 2.593(6) 179.2 1_665

loop_
_cod_related_entry_id
_cod_related_entry_code
_cod_related_entry_database
1 30652047 ChemSpider
